data_4068245
loop_
_publ_author_name
'Cabon, Yves'
'Carmichael, Duncan'
'Le Goff, Xavier-Fr\'ed\'eric'

_publ_section_title
;
 Concise Synthesis of Enantiopure
 (S)-(+)-2,2&#x2032;-Bis(tert-butyldimethylsilyl)-1,1&#x2032;-diphosphaferrocene:
 Anion-Dependence of Its Coordination to Palladium(II) Centers
;
_journal_issue 1
_journal_name_full Organometallics
_journal_page_first 370
_journal_paper_doi 10.1021/om800009e
_journal_volume 28
_journal_year 2009
_chemical_formula_sum 'C106 H156 B2 Cl6 F8 Fe2 N4 P4 Pd4 Si4'
_chemical_formula_weight 2646.21
_chemical_name_systematic
; 
 ? 
;
_space_group_IT_number 92
_symmetry_cell_setting tetragonal
_symmetry_space_group_name_Hall 'P 4abw 2nw'
_symmetry_space_group_name_H-M 'P 41 21 2'
_atom_sites_solution_hydrogens geom
_atom_sites_solution_primary direct
_atom_sites_solution_secondary difmap
_audit_creation_method SHELXL-97
_cell_angle_alpha 90.00
_cell_angle_beta 90.00
_cell_angle_gamma 90.00
_cell_formula_units_Z 4
_cell_length_a 21.022(1)
_cell_length_b 21.022(1)
_cell_length_c 30.883(1)
_cell_measurement_reflns_used 15539
_cell_measurement_temperature 150.0(1)
_cell_measurement_theta_max 27.485
_cell_measurement_theta_min 0.998
_cell_volume 13648.0(10)
_computing_structure_refinement 'SHELXL-97 (Sheldrick, 1997)'
_computing_structure_solution 'SHELXS-97 (Sheldrick, 1990)'
_diffrn_ambient_temperature 150.0(1)
_diffrn_measured_fraction_theta_full 0.996
_diffrn_measured_fraction_theta_max 0.996
_diffrn_measurement_device_type KappaCCD
_diffrn_measurement_method 'phi and omega scans'
_diffrn_radiation_monochromator graphite
_diffrn_radiation_source 'fine-focus sealed tube'
_diffrn_radiation_type MoK\a
_diffrn_radiation_wavelength 0.71069
_diffrn_reflns_av_R_equivalents 0.0590
_diffrn_reflns_av_sigmaI/netI 0.0331
_diffrn_reflns_limit_h_max 26
_diffrn_reflns_limit_h_min -27
_diffrn_reflns_limit_k_max 25
_diffrn_reflns_limit_k_min -22
_diffrn_reflns_limit_l_max 40
_diffrn_reflns_limit_l_min -28
_diffrn_reflns_number 95059
_diffrn_reflns_theta_full 27.48
_diffrn_reflns_theta_max 27.48
_diffrn_reflns_theta_min 3.06
_exptl_absorpt_coefficient_mu 0.973
_exptl_absorpt_correction_T_max 0.8922
_exptl_absorpt_correction_T_min 0.6970
_exptl_absorpt_correction_type multi-scan
_exptl_crystal_colour Orange
_exptl_crystal_density_diffrn 1.288
_exptl_crystal_density_method 'not measured'
_exptl_crystal_description Needle
_exptl_crystal_F_000 5424
_exptl_crystal_size_max 0.40
_exptl_crystal_size_mid 0.16
_exptl_crystal_size_min 0.12
_refine_diff_density_max 1.949
_refine_diff_density_min -0.614
_refine_diff_density_rms 0.110
_refine_ls_abs_structure_details 'Flack H D (1983), Acta Cryst. A39, 876-881'
_refine_ls_abs_structure_Flack -0.015(17)
_refine_ls_extinction_method none
_refine_ls_goodness_of_fit_ref 1.072
_refine_ls_hydrogen_treatment constr
_refine_ls_matrix_type full
_refine_ls_number_parameters 651
_refine_ls_number_reflns 15613
_refine_ls_number_restraints 0
_refine_ls_restrained_S_all 1.072
_refine_ls_R_factor_all 0.0484
_refine_ls_R_factor_gt 0.0445
_refine_ls_shift/su_max 0.005
_refine_ls_shift/su_mean 0.000
_refine_ls_structure_factor_coef Fsqd
_refine_ls_weighting_details 'calc w=1/[\s^2^(Fo^2^)+(0.0945P)^2^+0.0000P] where P=(Fo^2^+2Fc^2^)/3'
_refine_ls_weighting_scheme calc
_refine_ls_wR_factor_gt 0.1245
_refine_ls_wR_factor_ref 0.1276
_reflns_number_gt 14179
_reflns_number_total 15613
_reflns_threshold_expression >2sigma(I)
_cod_data_source_file om800009e_si_001.cif
_cod_data_source_block ycfepd
_cod_depositor_comments
;
The following automatic conversions were performed:

'_symmetry_cell_setting' value 'Tetragonal' changed to 'tetragonal'
according to /home/saulius/struct/CIF-dictionaries/cif_core.dic
dictionary named 'cif_core.dic' version 2.4.2 from 2011-04-26.

Automatic conversion script
Id: cif_fix_values 1715 2011-07-08 13:25:40Z adriana 
;
_cod_original_sg_symbol_H-M 'P41212     '
_cod_database_code 4068245

loop_
_symmetry_equiv_pos_as_xyz
'x, y, z'
'-y+1/2, x+1/2, z+1/4'
'-x, -y, z+1/2'
'y+1/2, -x+1/2, z+3/4'
'x+1/2, -y+1/2, -z+3/4'
'y, x, -z'
'-x+1/2, y+1/2, -z+1/4'
'-y, -x, -z+1/2'

loop_
_atom_site_label
_atom_site_type_symbol
_atom_site_fract_x
_atom_site_fract_y
_atom_site_fract_z
_atom_site_U_iso_or_equiv
_atom_site_adp_type
_atom_site_occupancy
_atom_site_symmetry_multiplicity
_atom_site_calc_flag
_atom_site_refinement_flags
Pd1 Pd 0.124035(14) 0.295981(14) 0.260912(10) 0.03187(8) Uani 1 1 d .
Pd2 Pd 0.011924(13) 0.254269(12) 0.381410(9) 0.02859(8) Uani 1 1 d .
Fe1 Fe 0.01820(2) 0.43834(2) 0.327008(16) 0.02673(11) Uani 1 1 d .
Cl1 Cl 0.07263(7) 0.23459(5) 0.31697(4) 0.0568(3) Uani 1 1 d .
P1 P 0.08455(5) 0.38975(5) 0.28100(3) 0.0305(2) Uani 1 1 d .
P2 P -0.00894(5) 0.35626(4) 0.36857(3) 0.02971(19) Uani 1 1 d .
Si1 Si 0.18314(6) 0.44085(6) 0.35239(4) 0.0430(3) Uani 1 1 d .
Si2 Si -0.12523(6) 0.35277(6) 0.30175(4) 0.0375(2) Uani 1 1 d .
N1 N 0.17697(17) 0.21547(16) 0.24056(12) 0.0376(7) Uani 1 1 d .
N2 N 0.01671(16) 0.15622(15) 0.39814(12) 0.0348(7) Uani 1 1 d .
C1 C 0.02433(18) 0.43747(18) 0.25928(12) 0.0306(7) Uani 1 1 d .
H1 H -0.0070 0.4226 0.2396 0.037 Uiso 1 1 calc R
C2 C 0.02785(18) 0.50084(18) 0.27448(12) 0.0309(8) Uani 1 1 d .
C3 C 0.07942(19) 0.50948(18) 0.30426(13) 0.0337(8) Uani 1 1 d .
C4 C 0.11512(19) 0.45280(19) 0.31344(13) 0.0328(8) Uani 1 1 d .
C5 C 0.0960(2) 0.5749(2) 0.32170(17) 0.0445(10) Uani 1 1 d .
H5A H 0.1110 0.5711 0.3516 0.067 Uiso 1 1 calc R
H5B H 0.0582 0.6022 0.3209 0.067 Uiso 1 1 calc R
H5C H 0.1296 0.5939 0.3038 0.067 Uiso 1 1 calc R
C6 C -0.0158(2) 0.5526(2) 0.25939(14) 0.0375(9) Uani 1 1 d .
H6A H -0.0319 0.5762 0.2845 0.056 Uiso 1 1 calc R
H6B H -0.0516 0.5338 0.2435 0.056 Uiso 1 1 calc R
H6C H 0.0075 0.5816 0.2403 0.056 Uiso 1 1 calc R
C7 C 0.1771(3) 0.4956(3) 0.40050(19) 0.0588(14) Uani 1 1 d .
H7A H 0.1986 0.5358 0.3940 0.088 Uiso 1 1 calc R
H7B H 0.1973 0.4756 0.4256 0.088 Uiso 1 1 calc R
H7C H 0.1322 0.5039 0.4069 0.088 Uiso 1 1 calc R
C8 C 0.1803(3) 0.3564(3) 0.3719(2) 0.0586(13) Uani 1 1 d .
H8A H 0.1370 0.3462 0.3814 0.088 Uiso 1 1 calc R
H8B H 0.2099 0.3510 0.3961 0.088 Uiso 1 1 calc R
H8C H 0.1925 0.3278 0.3482 0.088 Uiso 1 1 calc R
C9 C 0.2619(2) 0.4565(3) 0.3243(2) 0.0562(13) Uani 1 1 d .
C10 C 0.2792(3) 0.3988(3) 0.2940(2) 0.0650(16) Uani 1 1 d .
H10A H 0.2473 0.3952 0.2710 0.098 Uiso 1 1 calc R
H10B H 0.2796 0.3595 0.3111 0.098 Uiso 1 1 calc R
H10C H 0.3212 0.4057 0.2812 0.098 Uiso 1 1 calc R
C11 C 0.3149(3) 0.4615(4) 0.3571(3) 0.085(2) Uani 1 1 d .
H11A H 0.3558 0.4651 0.3421 0.127 Uiso 1 1 calc R
H11B H 0.3150 0.4234 0.3754 0.127 Uiso 1 1 calc R
H11C H 0.3082 0.4992 0.3752 0.127 Uiso 1 1 calc R
C12 C 0.2588(3) 0.5170(4) 0.2998(3) 0.084(2) Uani 1 1 d .
H12A H 0.2969 0.5214 0.2818 0.126 Uiso 1 1 calc R
H12B H 0.2564 0.5527 0.3202 0.126 Uiso 1 1 calc R
H12C H 0.2209 0.5170 0.2813 0.126 Uiso 1 1 calc R
C13 C 0.0161(2) 0.42562(18) 0.39485(12) 0.0340(8) Uani 1 1 d .
H13 H 0.0507 0.4276 0.4146 0.041 Uiso 1 1 calc R
C14 C -0.07092(18) 0.46201(19) 0.35277(13) 0.0318(8) Uani 1 1 d .
C15 C -0.02204(19) 0.47891(18) 0.38279(13) 0.0336(8) Uani 1 1 d .
C16 C -0.07052(18) 0.39628(19) 0.33983(12) 0.0320(8) Uani 1 1 d .
C17 C -0.1206(2) 0.5097(2) 0.33899(16) 0.0432(10) Uani 1 1 d .
H17A H -0.1606 0.5009 0.3541 0.065 Uiso 1 1 calc R
H17B H -0.1274 0.5065 0.3077 0.065 Uiso 1 1 calc R
H17C H -0.1061 0.5527 0.3462 0.065 Uiso 1 1 calc R
C18 C -0.0136(3) 0.5449(2) 0.40153(14) 0.0441(10) Uani 1 1 d .
H18A H -0.0132 0.5762 0.3780 0.066 Uiso 1 1 calc R
H18B H 0.0267 0.5470 0.4174 0.066 Uiso 1 1 calc R
H18C H -0.0489 0.5543 0.4213 0.066 Uiso 1 1 calc R
C19 C -0.0802(3) 0.2867(3) 0.2758(2) 0.0624(14) Uani 1 1 d .
H19A H -0.1088 0.2622 0.2572 0.094 Uiso 1 1 calc R
H19B H -0.0626 0.2588 0.2983 0.094 Uiso 1 1 calc R
H19C H -0.0455 0.3043 0.2584 0.094 Uiso 1 1 calc R
C20 C -0.1567(3) 0.4042(3) 0.25755(17) 0.0532(12) Uani 1 1 d .
H20A H -0.1876 0.4343 0.2695 0.080 Uiso 1 1 calc R
H20B H -0.1775 0.3776 0.2357 0.080 Uiso 1 1 calc R
H20C H -0.1215 0.4277 0.2442 0.080 Uiso 1 1 calc R
C21 C -0.1940(2) 0.3189(3) 0.33391(19) 0.0568(13) Uani 1 1 d .
C22 C -0.1704(3) 0.2672(3) 0.3663(2) 0.0702(18) Uani 1 1 d .
H22A H -0.1387 0.2857 0.3858 0.105 Uiso 1 1 calc R
H22B H -0.1513 0.2319 0.3501 0.105 Uiso 1 1 calc R
H22C H -0.2065 0.2514 0.3832 0.105 Uiso 1 1 calc R
C23 C -0.2396(3) 0.2829(3) 0.3027(2) 0.0747(19) Uani 1 1 d .
H23A H -0.2691 0.2566 0.3196 0.112 Uiso 1 1 calc R
H23B H -0.2147 0.2556 0.2833 0.112 Uiso 1 1 calc R
H23C H -0.2638 0.3137 0.2855 0.112 Uiso 1 1 calc R
C24 C -0.2292(3) 0.3716(4) 0.3580(3) 0.098(3) Uani 1 1 d .
H24A H -0.2514 0.3535 0.3830 0.147 Uiso 1 1 calc R
H24B H -0.2602 0.3914 0.3385 0.147 Uiso 1 1 calc R
H24C H -0.1987 0.4037 0.3678 0.147 Uiso 1 1 calc R
C25 C 0.16494(19) 0.3333(2) 0.20796(14) 0.0374(9) Uani 1 1 d .
C26 C 0.1721(2) 0.3986(2) 0.19690(14) 0.0372(8) Uani 1 1 d .
H26 H 0.1557 0.4301 0.2160 0.045 Uiso 1 1 calc R
C27 C 0.2018(2) 0.4174(2) 0.15972(15) 0.0413(9) Uani 1 1 d .
H27 H 0.2065 0.4614 0.1535 0.050 Uiso 1 1 calc R
C28 C 0.2258(2) 0.3712(3) 0.13027(15) 0.0473(10) Uani 1 1 d .
C29 C 0.2573(3) 0.3886(3) 0.09168(18) 0.0621(15) Uani 1 1 d .
H29 H 0.2640 0.4324 0.0857 0.075 Uiso 1 1 calc R
C30 C 0.2785(3) 0.3443(3) 0.06271(19) 0.0699(18) Uani 1 1 d .
H30 H 0.2965 0.3569 0.0358 0.084 Uiso 1 1 calc R
C31 C 0.2732(3) 0.2805(3) 0.07345(18) 0.0701(18) Uani 1 1 d .
H31 H 0.2912 0.2496 0.0546 0.084 Uiso 1 1 calc R
C32 C 0.2432(3) 0.2607(3) 0.10980(16) 0.0570(13) Uani 1 1 d .
H32 H 0.2374 0.2165 0.1149 0.068 Uiso 1 1 calc R
C33 C 0.2201(2) 0.3058(2) 0.14039(15) 0.0446(10) Uani 1 1 d .
C34 C 0.1890(2) 0.2884(2) 0.18021(14) 0.0380(9) Uani 1 1 d .
C35 C 0.1808(2) 0.2192(2) 0.19093(14) 0.0404(9) Uani 1 1 d .
H35 H 0.2183 0.1944 0.1803 0.048 Uiso 1 1 calc R
C36 C 0.1192(3) 0.1924(3) 0.17113(18) 0.0568(13) Uani 1 1 d .
H36A H 0.0828 0.2170 0.1817 0.085 Uiso 1 1 calc R
H36B H 0.1143 0.1478 0.1796 0.085 Uiso 1 1 calc R
H36C H 0.1214 0.1954 0.1395 0.085 Uiso 1 1 calc R
C37 C 0.1558(2) 0.1525(2) 0.25547(16) 0.0455(10) Uani 1 1 d .
H37A H 0.1827 0.1195 0.2424 0.068 Uiso 1 1 calc R
H37B H 0.1115 0.1457 0.2469 0.068 Uiso 1 1 calc R
H37C H 0.1593 0.1502 0.2871 0.068 Uiso 1 1 calc R
C38 C 0.2427(2) 0.2261(2) 0.25781(15) 0.0453(10) Uani 1 1 d .
H38A H 0.2412 0.2290 0.2895 0.068 Uiso 1 1 calc R
H38B H 0.2599 0.2657 0.2459 0.068 Uiso 1 1 calc R
H38C H 0.2701 0.1904 0.2494 0.068 Uiso 1 1 calc R
C39 C -0.03027(17) 0.25925(18) 0.44022(12) 0.0308(7) Uani 1 1 d .
C40 C -0.06717(18) 0.30753(18) 0.45757(13) 0.0318(8) Uani 1 1 d .
H40 H -0.0752 0.3446 0.4408 0.038 Uiso 1 1 calc R
C41 C -0.09246(18) 0.30314(19) 0.49845(14) 0.0331(8) Uani 1 1 d .
H41 H -0.1179 0.3369 0.5093 0.040 Uiso 1 1 calc R
C42 C -0.0812(2) 0.2489(2) 0.52464(14) 0.0403(9) Uani 1 1 d .
C43 C -0.1076(3) 0.2435(3) 0.56649(17) 0.0529(12) Uani 1 1 d .
H43 H -0.1346 0.2762 0.5771 0.063 Uiso 1 1 calc R
C44 C -0.0948(4) 0.1921(3) 0.5918(2) 0.076(2) Uani 1 1 d .
H44 H -0.1134 0.1887 0.6197 0.091 Uiso 1 1 calc R
C45 C -0.0531(4) 0.1429(4) 0.5763(2) 0.084(2) Uani 1 1 d .
H45 H -0.0420 0.1083 0.5946 0.101 Uiso 1 1 calc R
C46 C -0.0290(3) 0.1462(3) 0.5345(2) 0.0678(16) Uani 1 1 d .
H46 H -0.0038 0.1122 0.5236 0.081 Uiso 1 1 calc R
C47 C -0.0414(2) 0.1992(2) 0.50820(16) 0.0445(10) Uani 1 1 d .
C48 C -0.0177(2) 0.20540(19) 0.46508(14) 0.0369(9) Uani 1 1 d .
C49 C 0.0274(2) 0.1557(2) 0.44596(15) 0.0402(9) Uani 1 1 d .
H49 H 0.0167 0.1128 0.4578 0.048 Uiso 1 1 calc R
C50 C 0.0946(3) 0.1713(3) 0.45644(17) 0.0555(13) Uani 1 1 d .
H50A H 0.1073 0.2097 0.4407 0.083 Uiso 1 1 calc R
H50B H 0.1220 0.1358 0.4479 0.083 Uiso 1 1 calc R
H50C H 0.0987 0.1787 0.4876 0.083 Uiso 1 1 calc R
C51 C 0.0660(2) 0.1151(2) 0.37676(17) 0.0462(10) Uani 1 1 d .
H51A H 0.0716 0.0759 0.3935 0.069 Uiso 1 1 calc R
H51B H 0.1065 0.1381 0.3754 0.069 Uiso 1 1 calc R
H51C H 0.0521 0.1044 0.3474 0.069 Uiso 1 1 calc R
C52 C -0.0457(2) 0.1273(2) 0.3880(2) 0.0578(14) Uani 1 1 d .
H52A H -0.0488 0.1197 0.3568 0.087 Uiso 1 1 calc R
H52B H -0.0798 0.1562 0.3971 0.087 Uiso 1 1 calc R
H52C H -0.0499 0.0869 0.4035 0.087 Uiso 1 1 calc R
F1 F 0.32632(14) 0.02451(14) 0.16466(11) 0.0575(7) Uani 1 1 d .
F2 F 0.2992(8) 0.1062(8) 0.1312(7) 0.396(13) Uani 1 1 d .
F3 F 0.3040(3) 0.1107(5) 0.1986(5) 0.282(8) Uani 1 1 d .
F4 F 0.22627(18) 0.0605(2) 0.1728(2) 0.1147(19) Uani 1 1 d .
B1 B 0.2879(3) 0.0753(3) 0.1666(3) 0.069(2) Uani 1 1 d .
Cl2 Cl 0.0702(2) 0.0087(2) 0.1445(2) 0.122(2) Uani 0.50 1 d P
Cl3 Cl 0.0796(4) 0.0383(3) 0.0597(3) 0.173(4) Uani 0.50 1 d P
C53 C 0.1258(8) 0.0183(9) 0.1027(6) 0.091(5) Uani 0.50 1 d P
H53A H 0.1566 0.0525 0.1095 0.109 Uiso 0.50 1 calc PR
H53B H 0.1493 -0.0217 0.0972 0.109 Uiso 0.50 1 calc PR

loop_
_atom_site_aniso_label
_atom_site_aniso_U_11
_atom_site_aniso_U_22
_atom_site_aniso_U_33
_atom_site_aniso_U_23
_atom_site_aniso_U_13
_atom_site_aniso_U_12
Pd1 0.03269(15) 0.02949(15) 0.03344(15) -0.00085(11) 0.00402(12) 0.00783(10)
Pd2 0.02868(14) 0.02492(13) 0.03216(14) 0.00277(10) 0.00035(10) 0.00311(10)
Fe1 0.0285(3) 0.0260(2) 0.0257(2) 0.00189(19) 0.0010(2) 0.00506(18)
Cl1 0.0803(9) 0.0347(5) 0.0554(7) 0.0084(5) 0.0323(6) 0.0177(5)
P1 0.0311(5) 0.0291(5) 0.0312(5) -0.0007(4) 0.0034(4) 0.0073(4)
P2 0.0338(5) 0.0249(4) 0.0305(5) 0.0041(4) 0.0009(4) 0.0048(3)
Si1 0.0350(6) 0.0398(6) 0.0544(7) -0.0051(5) -0.0106(5) 0.0085(5)
Si2 0.0333(6) 0.0386(6) 0.0407(6) 0.0052(5) -0.0041(5) -0.0008(4)
N1 0.0409(18) 0.0291(16) 0.0428(19) -0.0043(14) 0.0024(15) 0.0125(13)
N2 0.0331(17) 0.0203(14) 0.051(2) 0.0029(13) 0.0016(15) 0.0014(12)
C1 0.0347(19) 0.0338(18) 0.0231(16) 0.0010(14) 0.0031(14) 0.0063(14)
C2 0.0349(18) 0.0313(18) 0.0264(17) 0.0080(14) 0.0040(14) 0.0049(15)
C3 0.0326(19) 0.0284(18) 0.040(2) 0.0023(16) 0.0051(15) 0.0034(14)
C4 0.0308(19) 0.0343(19) 0.0334(19) 0.0017(15) 0.0005(15) 0.0052(14)
C5 0.041(2) 0.032(2) 0.061(3) -0.003(2) 0.000(2) 0.0012(17)
C6 0.043(2) 0.036(2) 0.0336(19) 0.0105(16) 0.0013(17) 0.0116(16)
C7 0.045(3) 0.061(3) 0.070(3) -0.015(3) -0.019(2) 0.011(2)
C8 0.058(3) 0.048(3) 0.070(3) -0.001(2) -0.026(3) 0.014(2)
C9 0.037(2) 0.053(3) 0.078(4) -0.014(3) -0.010(2) 0.006(2)
C10 0.038(3) 0.082(4) 0.075(4) -0.022(3) -0.003(2) 0.011(2)
C11 0.039(3) 0.084(4) 0.131(6) -0.053(4) -0.018(3) 0.012(3)
C12 0.030(3) 0.084(5) 0.137(7) 0.000(4) 0.005(3) 0.003(3)
C13 0.043(2) 0.0308(18) 0.0279(18) 0.0041(14) -0.0024(16) 0.0112(16)
C14 0.0304(18) 0.0335(19) 0.0314(19) 0.0042(15) 0.0101(15) 0.0082(14)
C15 0.040(2) 0.0310(19) 0.0300(18) 0.0034(15) 0.0066(16) 0.0101(15)
C16 0.0287(18) 0.036(2) 0.0311(18) 0.0039(15) 0.0067(15) 0.0037(14)
C17 0.038(2) 0.043(2) 0.049(2) 0.0095(19) 0.0053(18) 0.0133(18)
C18 0.066(3) 0.036(2) 0.031(2) 0.0038(16) 0.004(2) 0.004(2)
C19 0.063(3) 0.068(4) 0.057(3) -0.016(3) -0.014(3) 0.000(3)
C20 0.055(3) 0.053(3) 0.052(3) 0.008(2) -0.010(2) -0.002(2)
C21 0.034(2) 0.068(3) 0.068(3) 0.020(3) -0.006(2) -0.007(2)
C22 0.045(3) 0.092(4) 0.073(4) 0.039(3) -0.019(3) -0.025(3)
C23 0.045(3) 0.084(4) 0.096(5) 0.037(4) -0.019(3) -0.016(3)
C24 0.058(4) 0.103(6) 0.132(7) -0.008(5) 0.044(4) -0.011(4)
C25 0.033(2) 0.040(2) 0.039(2) -0.0034(17) 0.0052(16) 0.0036(16)
C26 0.040(2) 0.034(2) 0.038(2) 0.0007(16) 0.0031(17) 0.0047(16)
C27 0.045(2) 0.040(2) 0.039(2) 0.0047(18) 0.0041(18) 0.0094(18)
C28 0.044(2) 0.061(3) 0.037(2) 0.003(2) -0.0020(19) 0.015(2)
C29 0.069(3) 0.069(3) 0.048(3) 0.019(3) 0.015(3) 0.028(3)
C30 0.084(4) 0.085(4) 0.041(3) 0.011(3) 0.026(3) 0.028(3)
C31 0.089(4) 0.082(4) 0.040(3) -0.001(3) 0.014(3) 0.037(3)
C32 0.077(4) 0.057(3) 0.036(2) -0.001(2) 0.006(2) 0.020(3)
C33 0.045(2) 0.054(3) 0.036(2) -0.0013(19) -0.0004(18) 0.018(2)
C34 0.037(2) 0.039(2) 0.038(2) -0.0001(17) 0.0009(17) 0.0098(16)
C35 0.039(2) 0.046(2) 0.037(2) -0.0049(17) -0.0037(17) 0.0096(18)
C36 0.072(3) 0.044(3) 0.055(3) -0.015(2) -0.019(3) 0.008(2)
C37 0.054(3) 0.035(2) 0.047(2) 0.0004(19) 0.011(2) 0.0146(17)
C38 0.039(2) 0.053(3) 0.043(2) -0.004(2) -0.0024(19) 0.0215(19)
C39 0.0260(16) 0.0347(19) 0.0318(18) 0.0052(15) -0.0031(14) -0.0014(14)
C40 0.0285(18) 0.0309(18) 0.036(2) 0.0002(15) -0.0040(15) -0.0008(14)
C41 0.0300(18) 0.0345(19) 0.035(2) -0.0012(16) -0.0002(15) -0.0023(14)
C42 0.037(2) 0.050(2) 0.034(2) 0.0031(18) 0.0037(16) -0.0028(18)
C43 0.051(3) 0.061(3) 0.047(3) 0.013(2) 0.010(2) -0.005(2)
C44 0.097(5) 0.082(4) 0.049(3) 0.029(3) 0.033(3) 0.018(4)
C45 0.107(5) 0.080(4) 0.065(4) 0.041(3) 0.034(4) 0.027(4)
C46 0.077(4) 0.066(4) 0.061(3) 0.022(3) 0.014(3) 0.014(3)
C47 0.045(2) 0.042(2) 0.046(2) 0.0126(19) 0.007(2) 0.0046(17)
C48 0.038(2) 0.0325(19) 0.040(2) 0.0156(16) 0.0046(17) 0.0050(16)
C49 0.045(2) 0.034(2) 0.041(2) 0.0155(17) 0.0053(18) 0.0075(17)
C50 0.055(3) 0.066(3) 0.045(3) -0.002(2) -0.012(2) 0.029(2)
C51 0.050(2) 0.029(2) 0.059(3) -0.0006(19) 0.010(2) 0.0100(17)
C52 0.040(2) 0.027(2) 0.106(4) -0.004(2) -0.005(3) -0.0065(17)
F1 0.0518(16) 0.0456(15) 0.075(2) -0.0123(14) -0.0005(15) 0.0196(13)
F2 0.355(18) 0.295(15) 0.54(3) 0.339(19) 0.160(19) 0.159(14)
F3 0.064(3) 0.253(9) 0.529(19) -0.328(12) -0.044(6) 0.034(4)
F4 0.0406(19) 0.114(4) 0.189(5) -0.063(4) -0.009(3) 0.010(2)
B1 0.050(3) 0.037(3) 0.121(7) -0.012(3) 0.009(4) 0.006(2)
Cl2 0.088(3) 0.112(3) 0.167(5) -0.083(3) 0.020(3) -0.037(2)
Cl3 0.170(6) 0.092(4) 0.256(9) -0.005(5) -0.089(6) 0.038(4)
C53 0.081(10) 0.096(11) 0.097(11) -0.033(9) -0.015(8) -0.002(8)

loop_
_atom_type_symbol
_atom_type_description
_atom_type_scat_dispersion_real
_atom_type_scat_dispersion_imag
_atom_type_scat_source
C C 0.0033 0.0016 'International Tables Vol C Tables 4.2.6.8 and 6.1.1.4'
H H 0.0000 0.0000 'International Tables Vol C Tables 4.2.6.8 and 6.1.1.4'
B B 0.0013 0.0007 'International Tables Vol C Tables 4.2.6.8 and 6.1.1.4'
Cl Cl 0.1484 0.1585 'International Tables Vol C Tables 4.2.6.8 and 6.1.1.4'
F F 0.0171 0.0103 'International Tables Vol C Tables 4.2.6.8 and 6.1.1.4'
Fe Fe 0.3463 0.8444 'International Tables Vol C Tables 4.2.6.8 and 6.1.1.4'
N N 0.0061 0.0033 'International Tables Vol C Tables 4.2.6.8 and 6.1.1.4'
P P 0.1023 0.0942 'International Tables Vol C Tables 4.2.6.8 and 6.1.1.4'
Pd Pd -0.9988 1.0072 'International Tables Vol C Tables 4.2.6.8 and 6.1.1.4'
Si Si 0.0817 0.0704 'International Tables Vol C Tables 4.2.6.8 and 6.1.1.4'

loop_
_geom_angle_atom_site_label_1
_geom_angle_atom_site_label_2
_geom_angle_atom_site_label_3
_geom_angle
C25 Pd1 N1 81.13(16)
C25 Pd1 P1 92.33(12)
N1 Pd1 P1 169.90(11)
C25 Pd1 Cl1 169.98(13)
N1 Pd1 Cl1 91.19(11)
P1 Pd1 Cl1 96.11(4)
C39 Pd2 N2 81.54(15)
C39 Pd2 P2 91.36(11)
N2 Pd2 P2 170.63(10)
C39 Pd2 Cl1 170.42(11)
N2 Pd2 Cl1 90.53(10)
P2 Pd2 Cl1 97.07(4)
C3 Fe1 C14 120.48(15)
C3 Fe1 C1 68.51(16)
C14 Fe1 C1 115.85(15)
C3 Fe1 C2 39.99(16)
C14 Fe1 C2 103.38(15)
C1 Fe1 C2 39.43(15)
C3 Fe1 C15 103.45(16)
C14 Fe1 C15 39.82(17)
C1 Fe1 C15 147.89(15)
C2 Fe1 C15 114.77(15)
C3 Fe1 C16 155.35(15)
C14 Fe1 C16 40.08(16)
C1 Fe1 C16 103.83(15)
C2 Fe1 C16 119.68(15)
C15 Fe1 C16 70.05(16)
C3 Fe1 C4 40.03(15)
C14 Fe1 C4 155.22(16)
C1 Fe1 C4 75.09(16)
C2 Fe1 C4 70.22(15)
C15 Fe1 C4 119.68(16)
C16 Fe1 C4 163.44(15)
C3 Fe1 C13 115.83(16)
C14 Fe1 C13 68.60(15)
C1 Fe1 C13 171.89(14)
C2 Fe1 C13 148.03(16)
C15 Fe1 C13 39.61(14)
C16 Fe1 C13 75.03(16)
C4 Fe1 C13 103.64(16)
C3 Fe1 P2 154.80(12)
C14 Fe1 P2 74.68(11)
C1 Fe1 P2 125.79(11)
C2 Fe1 P2 163.10(12)
C15 Fe1 P2 74.84(11)
C16 Fe1 P2 48.51(11)
C4 Fe1 P2 118.40(11)
C13 Fe1 P2 47.50(12)
C3 Fe1 P1 74.33(11)
C14 Fe1 P1 155.07(12)
C1 Fe1 P1 47.47(10)
C2 Fe1 P1 74.61(11)
C15 Fe1 P1 163.18(12)
C16 Fe1 P1 118.74(11)
C4 Fe1 P1 48.35(11)
C13 Fe1 P1 125.78(11)
P2 Fe1 P1 99.91(4)
Pd2 Cl1 Pd1 137.76(5)
C1 P1 C4 92.87(18)
C1 P1 Pd1 132.11(14)
C4 P1 Pd1 132.91(13)
C1 P1 Fe1 62.00(12)
C4 P1 Fe1 61.85(13)
Pd1 P1 Fe1 144.42(5)
C13 P2 C16 93.24(18)
C13 P2 Pd2 131.38(13)
C16 P2 Pd2 133.45(14)
C13 P2 Fe1 62.88(13)
C16 P2 Fe1 62.13(13)
Pd2 P2 Fe1 143.12(5)
C8 Si1 C7 108.9(3)
C8 Si1 C4 107.8(2)
C7 Si1 C4 111.8(2)
C8 Si1 C9 109.8(3)
C7 Si1 C9 108.3(3)
C4 Si1 C9 110.3(2)
C19 Si2 C20 107.4(3)
C19 Si2 C16 108.7(2)
C20 Si2 C16 113.1(2)
C19 Si2 C21 109.5(3)
C20 Si2 C21 109.4(2)
C16 Si2 C21 108.8(2)
C37 N1 C38 107.5(4)
C37 N1 C35 111.9(3)
C38 N1 C35 107.4(3)
C37 N1 Pd1 117.9(3)
C38 N1 Pd1 105.1(2)
C35 N1 Pd1 106.4(2)
C52 N2 C49 109.8(4)
C52 N2 C51 106.4(4)
C49 N2 C51 109.0(3)
C52 N2 Pd2 107.7(3)
C49 N2 Pd2 104.7(2)
C51 N2 Pd2 118.9(3)
C2 C1 P1 112.0(3)
C2 C1 Fe1 70.4(2)
P1 C1 Fe1 70.53(13)
C2 C1 H1 124.0
P1 C1 H1 124.0
Fe1 C1 H1 126.8
C1 C2 C3 111.8(3)
C1 C2 C6 123.3(4)
C3 C2 C6 124.8(4)
C1 C2 Fe1 70.2(2)
C3 C2 Fe1 69.9(2)
C6 C2 Fe1 129.5(3)
C2 C3 C4 114.6(3)
C2 C3 C5 121.1(4)
C4 C3 C5 124.2(4)
C2 C3 Fe1 70.1(2)
C4 C3 Fe1 70.3(2)
C5 C3 Fe1 132.0(3)
C3 C4 P1 108.5(3)
C3 C4 Si1 129.2(3)
P1 C4 Si1 122.2(2)
C3 C4 Fe1 69.7(2)
P1 C4 Fe1 69.81(14)
Si1 C4 Fe1 126.1(2)
C3 C5 H5A 109.5
C3 C5 H5B 109.5
H5A C5 H5B 109.5
C3 C5 H5C 109.5
H5A C5 H5C 109.5
H5B C5 H5C 109.5
C2 C6 H6A 109.5
C2 C6 H6B 109.5
H6A C6 H6B 109.5
C2 C6 H6C 109.5
H6A C6 H6C 109.5
H6B C6 H6C 109.5
Si1 C7 H7A 109.5
Si1 C7 H7B 109.5
H7A C7 H7B 109.5
Si1 C7 H7C 109.5
H7A C7 H7C 109.5
H7B C7 H7C 109.5
Si1 C8 H8A 109.5
Si1 C8 H8B 109.5
H8A C8 H8B 109.5
Si1 C8 H8C 109.5
H8A C8 H8C 109.5
H8B C8 H8C 109.5
C12 C9 C11 108.5(6)
C12 C9 C10 111.7(6)
C11 C9 C10 106.4(4)
C12 C9 Si1 110.0(4)
C11 C9 Si1 110.4(5)
C10 C9 Si1 109.8(4)
C9 C10 H10A 109.5
C9 C10 H10B 109.5
H10A C10 H10B 109.5
C9 C10 H10C 109.5
H10A C10 H10C 109.5
H10B C10 H10C 109.5
C9 C11 H11A 109.5
C9 C11 H11B 109.5
H11A C11 H11B 109.5
C9 C11 H11C 109.5
H11A C11 H11C 109.5
H11B C11 H11C 109.5
C9 C12 H12A 109.5
C9 C12 H12B 109.5
H12A C12 H12B 109.5
C9 C12 H12C 109.5
H12A C12 H12C 109.5
H12B C12 H12C 109.5
C15 C13 P2 111.3(3)
C15 C13 Fe1 69.7(2)
P2 C13 Fe1 69.62(14)
C15 C13 H13 124.3
P2 C13 H13 124.3
Fe1 C13 H13 128.0
C15 C14 C16 114.5(3)
C15 C14 C17 121.0(4)
C16 C14 C17 124.3(4)
C15 C14 Fe1 70.3(2)
C16 C14 Fe1 70.2(2)
C17 C14 Fe1 132.0(3)
C13 C15 C14 112.2(4)
C13 C15 C18 123.6(4)
C14 C15 C18 124.1(4)
C13 C15 Fe1 70.7(2)
C14 C15 Fe1 69.9(2)
C18 C15 Fe1 129.7(3)
C14 C16 P2 108.6(3)
C14 C16 Si2 129.6(3)
P2 C16 Si2 121.7(2)
C14 C16 Fe1 69.7(2)
P2 C16 Fe1 69.36(14)
Si2 C16 Fe1 129.0(2)
C14 C17 H17A 109.5
C14 C17 H17B 109.5
H17A C17 H17B 109.5
C14 C17 H17C 109.5
H17A C17 H17C 109.5
H17B C17 H17C 109.5
C15 C18 H18A 109.5
C15 C18 H18B 109.5
H18A C18 H18B 109.5
C15 C18 H18C 109.5
H18A C18 H18C 109.5
H18B C18 H18C 109.5
Si2 C19 H19A 109.5
Si2 C19 H19B 109.5
H19A C19 H19B 109.5
Si2 C19 H19C 109.5
H19A C19 H19C 109.5
H19B C19 H19C 109.5
Si2 C20 H20A 109.5
Si2 C20 H20B 109.5
H20A C20 H20B 109.5
Si2 C20 H20C 109.5
H20A C20 H20C 109.5
H20B C20 H20C 109.5
C24 C21 C23 110.8(6)
C24 C21 C22 110.4(6)
C23 C21 C22 104.7(5)
C24 C21 Si2 110.7(4)
C23 C21 Si2 109.2(4)
C22 C21 Si2 110.9(4)
C21 C22 H22A 109.5
C21 C22 H22B 109.5
H22A C22 H22B 109.5
C21 C22 H22C 109.5
H22A C22 H22C 109.5
H22B C22 H22C 109.5
C21 C23 H23A 109.5
C21 C23 H23B 109.5
H23A C23 H23B 109.5
C21 C23 H23C 109.5
H23A C23 H23C 109.5
H23B C23 H23C 109.5
C21 C24 H24A 109.5
C21 C24 H24B 109.5
H24A C24 H24B 109.5
C21 C24 H24C 109.5
H24A C24 H24C 109.5
H24B C24 H24C 109.5
C34 C25 C26 118.3(4)
C34 C25 Pd1 113.5(3)
C26 C25 Pd1 128.2(3)
C27 C26 C25 122.0(4)
C27 C26 H26 119.0
C25 C26 H26 119.0
C26 C27 C28 120.1(4)
C26 C27 H27 120.0
C28 C27 H27 120.0
C29 C28 C33 118.6(5)
C29 C28 C27 121.9(5)
C33 C28 C27 119.5(4)
C30 C29 C28 121.9(6)
C30 C29 H29 119.1
C28 C29 H29 119.1
C29 C30 C31 118.5(5)
C29 C30 H30 120.7
C31 C30 H30 120.7
C32 C31 C30 122.2(5)
C32 C31 H31 118.9
C30 C31 H31 118.9
C31 C32 C33 120.3(5)
C31 C32 H32 119.8
C33 C32 H32 119.8
C28 C33 C32 118.2(5)
C28 C33 C34 118.2(4)
C32 C33 C34 123.6(5)
C25 C34 C33 121.8(4)
C25 C34 C35 119.1(4)
C33 C34 C35 119.0(4)
C34 C35 N1 105.9(3)
C34 C35 C36 111.3(4)
N1 C35 C36 109.5(4)
C34 C35 H35 110.0
N1 C35 H35 110.0
C36 C35 H35 110.0
C35 C36 H36A 109.5
C35 C36 H36B 109.5
H36A C36 H36B 109.5
C35 C36 H36C 109.5
H36A C36 H36C 109.5
H36B C36 H36C 109.5
N1 C37 H37A 109.5
N1 C37 H37B 109.5
H37A C37 H37B 109.5
N1 C37 H37C 109.5
H37A C37 H37C 109.5
H37B C37 H37C 109.5
N1 C38 H38A 109.5
N1 C38 H38B 109.5
H38A C38 H38B 109.5
N1 C38 H38C 109.5
H38A C38 H38C 109.5
H38B C38 H38C 109.5
C40 C39 C48 119.2(4)
C40 C39 Pd2 129.1(3)
C48 C39 Pd2 111.7(3)
C41 C40 C39 121.6(4)
C41 C40 H40 119.2
C39 C40 H40 119.2
C40 C41 C42 120.9(4)
C40 C41 H41 119.5
C42 C41 H41 119.5
C43 C42 C41 121.4(4)
C43 C42 C47 119.7(4)
C41 C42 C47 118.8(4)
C44 C43 C42 120.8(5)
C44 C43 H43 119.6
C42 C43 H43 119.6
C43 C44 C45 120.0(5)
C43 C44 H44 120.0
C45 C44 H44 120.0
C46 C45 C44 119.8(5)
C46 C45 H45 120.1
C44 C45 H45 120.1
C45 C46 C47 120.6(6)
C45 C46 H46 119.7
C47 C46 H46 119.7
C46 C47 C48 123.1(5)
C46 C47 C42 118.9(5)
C48 C47 C42 118.0(4)
C39 C48 C47 121.4(4)
C39 C48 C49 117.4(4)
C47 C48 C49 121.0(3)
C50 C49 N2 110.9(4)
C50 C49 C48 110.7(4)
N2 C49 C48 106.4(3)
C50 C49 H49 109.6
N2 C49 H49 109.6
C48 C49 H49 109.6
C49 C50 H50A 109.5
C49 C50 H50B 109.5
H50A C50 H50B 109.5
C49 C50 H50C 109.5
H50A C50 H50C 109.5
H50B C50 H50C 109.5
N2 C51 H51A 109.5
N2 C51 H51B 109.5
H51A C51 H51B 109.5
N2 C51 H51C 109.5
H51A C51 H51C 109.5
H51B C51 H51C 109.5
N2 C52 H52A 109.5
N2 C52 H52B 109.5
H52A C52 H52B 109.5
N2 C52 H52C 109.5
H52A C52 H52C 109.5
H52B C52 H52C 109.5
F3 B1 F2 108.2(13)
F3 B1 F1 109.6(8)
F2 B1 F1 104.5(9)
F3 B1 F4 106.2(7)
F2 B1 F4 114.5(11)
F1 B1 F4 113.7(5)
Cl3 C53 Cl2 102.8(10)
Cl3 C53 H53A 111.2
Cl2 C53 H53A 111.2
Cl3 C53 H53B 111.2
Cl2 C53 H53B 111.2
H53A C53 H53B 109.1

loop_
_geom_bond_atom_site_label_1
_geom_bond_atom_site_label_2
_geom_bond_distance
Pd1 C25 2.007(4)
Pd1 N1 2.121(3)
Pd1 P1 2.2270(10)
Pd1 Cl1 2.4146(12)
Pd2 C39 2.024(4)
Pd2 N2 2.127(3)
Pd2 P2 2.2241(9)
Pd2 Cl1 2.4001(11)
Fe1 C3 2.094(4)
Fe1 C14 2.095(4)
Fe1 C1 2.096(4)
Fe1 C2 2.098(4)
Fe1 C15 2.100(4)
Fe1 C16 2.102(4)
Fe1 C4 2.102(4)
Fe1 C13 2.113(4)
Fe1 P2 2.2248(11)
Fe1 P1 2.2377(11)
P1 C1 1.749(4)
P1 C4 1.781(4)
P2 C13 1.750(4)
P2 C16 1.781(4)
Si1 C8 1.876(6)
Si1 C7 1.883(6)
Si1 C4 1.885(4)
Si1 C9 1.899(6)
Si2 C19 1.861(6)
Si2 C20 1.863(5)
Si2 C16 1.882(4)
Si2 C21 1.892(5)
N1 C37 1.471(6)
N1 C38 1.498(6)
N1 C35 1.537(6)
N2 C52 1.479(6)
N2 C49 1.494(6)
N2 C51 1.503(5)
C1 C2 1.414(5)
C1 H1 0.9500
C2 C3 1.433(6)
C2 C6 1.498(5)
C3 C4 1.436(5)
C3 C5 1.519(6)
C5 H5A 0.9800
C5 H5B 0.9800
C5 H5C 0.9800
C6 H6A 0.9800
C6 H6B 0.9800
C6 H6C 0.9800
C7 H7A 0.9800
C7 H7B 0.9800
C7 H7C 0.9800
C8 H8A 0.9800
C8 H8B 0.9800
C8 H8C 0.9800
C9 C12 1.481(10)
C9 C11 1.509(8)
C9 C10 1.574(8)
C10 H10A 0.9800
C10 H10B 0.9800
C10 H10C 0.9800
C11 H11A 0.9800
C11 H11B 0.9800
C11 H11C 0.9800
C12 H12A 0.9800
C12 H12B 0.9800
C12 H12C 0.9800
C13 C15 1.427(5)
C13 H13 0.9500
C14 C15 1.429(6)
C14 C16 1.438(6)
C14 C17 1.510(5)
C15 C18 1.514(6)
C17 H17A 0.9800
C17 H17B 0.9800
C17 H17C 0.9800
C18 H18A 0.9800
C18 H18B 0.9800
C18 H18C 0.9800
C19 H19A 0.9800
C19 H19B 0.9800
C19 H19C 0.9800
C20 H20A 0.9800
C20 H20B 0.9800
C20 H20C 0.9800
C21 C24 1.526(10)
C21 C23 1.558(9)
C21 C22 1.558(8)
C22 H22A 0.9800
C22 H22B 0.9800
C22 H22C 0.9800
C23 H23A 0.9800
C23 H23B 0.9800
C23 H23C 0.9800
C24 H24A 0.9800
C24 H24B 0.9800
C24 H24C 0.9800
C25 C34 1.372(6)
C25 C26 1.423(6)
C26 C27 1.366(6)
C26 H26 0.9500
C27 C28 1.424(7)
C27 H27 0.9500
C28 C29 1.412(7)
C28 C33 1.415(8)
C29 C30 1.367(9)
C29 H29 0.9500
C30 C31 1.386(10)
C30 H30 0.9500
C31 C32 1.353(8)
C31 H31 0.9500
C32 C33 1.423(7)
C32 H32 0.9500
C33 C34 1.440(6)
C34 C35 1.503(6)
C35 C36 1.539(7)
C35 H35 1.0000
C36 H36A 0.9800
C36 H36B 0.9800
C36 H36C 0.9800
C37 H37A 0.9800
C37 H37B 0.9800
C37 H37C 0.9800
C38 H38A 0.9800
C38 H38B 0.9800
C38 H38C 0.9800
C39 C40 1.385(6)
C39 C48 1.393(5)
C40 C41 1.373(6)
C40 H40 0.9500
C41 C42 1.418(6)
C41 H41 0.9500
C42 C43 1.411(6)
C42 C47 1.430(7)
C43 C44 1.361(8)
C43 H43 0.9500
C44 C45 1.437(10)
C44 H44 0.9500
C45 C46 1.388(8)
C45 H45 0.9500
C46 C47 1.404(7)
C46 H46 0.9500
C47 C48 1.428(6)
C48 C49 1.530(6)
C49 C50 1.484(7)
C49 H49 1.0000
C50 H50A 0.9800
C50 H50B 0.9800
C50 H50C 0.9800
C51 H51A 0.9800
C51 H51B 0.9800
C51 H51C 0.9800
C52 H52A 0.9800
C52 H52B 0.9800
C52 H52C 0.9800
F1 B1 1.341(7)
F2 B1 1.293(15)
F3 B1 1.282(11)
F4 B1 1.346(8)
Cl2 C53 1.755(19)
Cl3 C53 1.697(18)
C53 H53A 0.9900
C53 H53B 0.9900
